data_7216261
loop_
_publ_author_name
'Fujiyama, Shinjiro'
'Seino, Shintaro'
'Kamiya, Natsumi'
'Nishi, Koji'
'Yoza, Kenji'
'Yokomori, Yoshinobu'

_publ_section_title
;
 Adsorption structures of non-aromatic hydrocarbons on silicalite-1 using
 the single-crystal X-ray diffraction method.
;
_journal_issue 30
_journal_name_full 'Physical chemistry chemical physics : PCCP'
_journal_page_first 15839
_journal_page_last 15845
_journal_paper_doi 10.1039/c4cp01860e
_journal_volume 16
_journal_year 2014
_chemical_formula_sum 'C O48 Si24'
_chemical_formula_weight 1454
_chemical_name_systematic
; 
 ? 
;
_space_group_IT_number 14
_symmetry_cell_setting monoclinic
_symmetry_space_group_name_Hall '-P 2yn'
_symmetry_space_group_name_H-M 'P 1 21/n 1'
_atom_sites_solution_hydrogens none
_atom_sites_solution_primary direct
_atom_sites_solution_secondary difmap
_audit_creation_method SHELXL-97
_cell_angle_alpha 90.00
_cell_angle_beta 90.10(3)
_cell_angle_gamma 90.00
_cell_formula_units_Z 4
_cell_length_a 13.375(17)
_cell_length_b 20.13(2)
_cell_length_c 19.90(2)
_cell_measurement_temperature 296(2)
_cell_volume 5358(10)
_computing_cell_refinement 'Bruker XSCANS'
_computing_data_collection 'Bruker XSCANS'
_computing_data_reduction 'Bruker SHELXTL'
_computing_molecular_graphics 'Bruker SHELXTL'
_computing_publication_material 'Bruker SHELXTL'
_computing_structure_refinement 'SHELXL-97 (Sheldrick, 1997)'
_computing_structure_solution 'SHELXS-97 (Sheldrick, 1990)'
_diffrn_ambient_temperature 296(2)
_diffrn_measured_fraction_theta_full 0.941
_diffrn_measured_fraction_theta_max 0.941
_diffrn_measurement_device_type 'Bruker P4'
_diffrn_measurement_method '\w scans'
_diffrn_radiation_monochromator graphite
_diffrn_radiation_source 'fine-focus sealed tube'
_diffrn_radiation_type MoK\a
_diffrn_radiation_wavelength 0.71073
_diffrn_reflns_av_R_equivalents 0.0941
_diffrn_reflns_av_sigmaI/netI 0.1146
_diffrn_reflns_limit_h_max 17
_diffrn_reflns_limit_h_min -17
_diffrn_reflns_limit_k_max 26
_diffrn_reflns_limit_k_min -26
_diffrn_reflns_limit_l_max 26
_diffrn_reflns_limit_l_min -25
_diffrn_reflns_number 61691
_diffrn_reflns_theta_full 28.54
_diffrn_reflns_theta_max 28.54
_diffrn_reflns_theta_min 1.01
_exptl_absorpt_coefficient_mu 0.676
_exptl_absorpt_correction_T_max 0.9593
_exptl_absorpt_correction_T_min 0.8596
_exptl_absorpt_correction_type none
_exptl_crystal_density_diffrn 1.855
_exptl_crystal_density_method 'not measured'
_exptl_crystal_F_000 3000
_exptl_crystal_size_max 0.23
_exptl_crystal_size_mid 0.11
_exptl_crystal_size_min 0.06
_refine_diff_density_max 0.579
_refine_diff_density_min -0.597
_refine_diff_density_rms 0.135
_refine_ls_extinction_method none
_refine_ls_goodness_of_fit_ref 0.862
_refine_ls_hydrogen_treatment none
_refine_ls_matrix_type full
_refine_ls_number_parameters 661
_refine_ls_number_reflns 12810
_refine_ls_number_restraints 0
_refine_ls_restrained_S_all 0.862
_refine_ls_R_factor_all 0.1164
_refine_ls_R_factor_gt 0.0534
_refine_ls_shift/su_max 0.001
_refine_ls_shift/su_mean 0.000
_refine_ls_structure_factor_coef Fsqd
_refine_ls_weighting_details 'calc w=1/[\s^2^(Fo^2^)+(0.0488P)^2^+0.0000P] where P=(Fo^2^+2Fc^2^)/3'
_refine_ls_weighting_scheme calc
_refine_ls_wR_factor_gt 0.1119
_refine_ls_wR_factor_ref 0.1280
_reflns_number_gt 6505
_reflns_number_total 12810
_reflns_threshold_expression >2sigma(I)
_cod_data_source_file c4cp01860e2.cif
_cod_data_source_block f_2butyne_3_2_mo
_cod_depositor_comments
;
The following automatic conversions were performed:

'_symmetry_cell_setting' value 'Monoclinic' changed to 'monoclinic'
according to
/usr/data/users/saulius/crontab/automatic-downloads/rss-feeds/RSC/lib/dictionaries/cif_core.dic
dictionary named 'cif_core.dic' version 2.4.2 from 2011-04-26.

Automatic conversion script
Id: cif_fix_values 2281 2013-09-26 08:29:07Z andrius 

 Adding full bibliography for 7216252--7216267.cif.
;
_cod_original_cell_volume 5358(11)
_cod_original_sg_symbol_H-M P2(1)/n
_cod_original_formula_sum 'C1 O48 Si24'
_cod_database_code 7216261

loop_
_symmetry_equiv_pos_as_xyz
'x, y, z'
'-x+1/2, y+1/2, -z+1/2'
'-x, -y, -z'
'x-1/2, -y-1/2, z-1/2'

loop_
_atom_site_label
_atom_site_type_symbol
_atom_site_fract_x
_atom_site_fract_y
_atom_site_fract_z
_atom_site_U_iso_or_equiv
_atom_site_adp_type
_atom_site_occupancy
_atom_site_symmetry_multiplicity
_atom_site_calc_flag
_atom_site_refinement_flags
_atom_site_disorder_group
C101 C 1.007(4) 0.488(3) 0.455(3) 0.16(3) Uiso 0.244(14) 1 d PG 1
C102 C 0.993(3) 0.4957(19) 0.382(3) 0.46(9) Uiso 0.244(14) 1 d PG 1
C103 C 0.982(4) 0.502(2) 0.322(3) 0.61(14) Uiso 0.244(14) 1 d PG 1
C104 C 0.968(6) 0.509(4) 0.250(3) 0.42(7) Uiso 0.244(14) 1 d PG 1
Si1 Si 0.32202(14) 0.42060(8) -0.05578(10) 0.0147(4) Uani 1 1 d . .
Si2 Si 0.16734(15) 0.31311(9) -0.03033(9) 0.0171(4) Uani 1 1 d . .
Si3 Si -0.05011(14) 0.27965(9) -0.06247(10) 0.0169(4) Uani 1 1 d . .
Si4 Si -0.03560(14) 0.12373(9) -0.06261(10) 0.0156(4) Uani 1 1 d . .
Si5 Si 0.17750(15) 0.07628(9) -0.02801(9) 0.0148(4) Uani 1 1 d . .
Si6 Si 0.31576(14) 0.19463(9) -0.05586(10) 0.0162(4) Uani 1 1 d . .
Si7 Si 0.32036(15) 0.42504(9) 0.17151(9) 0.0151(4) Uani 1 1 d . .
Si8 Si 0.17552(14) 0.31127(9) 0.12682(9) 0.0164(4) Uani 1 1 d . .
Si9 Si -0.03548(15) 0.27323(9) 0.17572(9) 0.0152(4) Uani 1 1 d . .
Si10 Si -0.03308(15) 0.11934(9) 0.17586(9) 0.0156(4) Uani 1 1 d . .
Si11 Si 0.17674(15) 0.07133(9) 0.12925(10) 0.0160(4) Uani 1 1 d . .
Si12 Si 0.31532(15) 0.19008(9) 0.16612(9) 0.0163(4) Uani 1 1 d . .
Si13 Si 0.33493(14) 0.42782(8) 0.55729(11) 0.0151(4) Uani 1 1 d . .
Si14 Si 0.18870(15) 0.31189(10) 0.52730(9) 0.0171(4) Uani 1 1 d . .
Si15 Si -0.02927(14) 0.27745(9) 0.56116(10) 0.0153(4) Uani 1 1 d . .
Si16 Si -0.03283(14) 0.12164(9) 0.56407(10) 0.0156(4) Uani 1 1 d . .
Si17 Si 0.17974(15) 0.07066(9) 0.52721(9) 0.0138(4) Uani 1 1 d . .
Si18 Si 0.31859(15) 0.18687(8) 0.56231(10) 0.0156(4) Uani 1 1 d . .
Si19 Si 0.31584(15) 0.42366(9) 0.32794(9) 0.0156(4) Uani 1 1 d . .
Si20 Si 0.17116(14) 0.31219(9) 0.36914(10) 0.0168(4) Uani 1 1 d . .
Si21 Si -0.04330(15) 0.27339(9) 0.33101(9) 0.0164(4) Uani 1 1 d . .
Si22 Si -0.03695(15) 0.11879(9) 0.32965(9) 0.0166(4) Uani 1 1 d . .
Si23 Si 0.17787(15) 0.07213(8) 0.36926(10) 0.0156(4) Uani 1 1 d . .
Si24 Si 0.30077(14) 0.19328(9) 0.32021(9) 0.0161(4) Uani 1 1 d . .
O1 O 0.2235(3) 0.3769(2) -0.0578(3) 0.0318(12) Uani 1 1 d . .
O2 O 0.0595(3) 0.3098(2) -0.0659(2) 0.0240(11) Uani 1 1 d . .
O3 O -0.0446(4) 0.2017(2) -0.0494(3) 0.0408(13) Uani 1 1 d . .
O4 O 0.0797(3) 0.1037(2) -0.0669(2) 0.0263(12) Uani 1 1 d . .
O5 O 0.2709(3) 0.1217(2) -0.0455(3) 0.0269(12) Uani 1 1 d . .
O6 O 0.2275(3) 0.2472(2) -0.0470(3) 0.0358(13) Uani 1 1 d . .
O7 O 0.2298(4) 0.3760(3) 0.1542(3) 0.0389(15) Uani 1 1 d . .
O8 O 0.0704(4) 0.3048(2) 0.1658(2) 0.0350(13) Uani 1 1 d . .
O9 O -0.0316(4) 0.1961(2) 0.1558(2) 0.0296(13) Uani 1 1 d . .
O10 O 0.0766(4) 0.0892(2) 0.1687(2) 0.0332(13) Uani 1 1 d . .
O11 O 0.2652(4) 0.1208(2) 0.1512(2) 0.0340(14) Uani 1 1 d . .
O12 O 0.2438(4) 0.2481(2) 0.1385(2) 0.0365(14) Uani 1 1 d . .
O13 O 0.1544(4) 0.3185(2) 0.0485(2) 0.0430(14) Uani 1 1 d . .
O14 O 0.1568(3) 0.0782(2) 0.0506(2) 0.0289(12) Uani 1 1 d . .
O15 O 0.3776(4) 0.4138(2) -0.1251(2) 0.0316(13) Uani 1 1 d . .
O16 O 0.3925(4) 0.3945(3) 0.0046(2) 0.0419(15) Uani 1 1 d . .
O17 O 0.4195(3) 0.4015(2) 0.1336(2) 0.0255(12) Uani 1 1 d . .
O18 O 0.3612(3) 0.2001(2) -0.1301(2) 0.0249(11) Uani 1 1 d . .
O19 O 0.4021(4) 0.2083(3) -0.0025(2) 0.0356(14) Uani 1 1 d . .
O20 O 0.4200(3) 0.1953(2) 0.1283(2) 0.0284(12) Uani 1 1 d . .
O21 O 0.2039(3) 0.00247(19) -0.0518(2) 0.0244(11) Uani 1 1 d . .
O22 O 0.2096(4) -0.0028(2) 0.1479(2) 0.0277(13) Uani 1 1 d . .
O23 O 0.3432(3) 0.42356(19) 0.2508(3) 0.0318(10) Uani 1 1 d . .
O24 O 0.3379(3) 0.19818(19) 0.2442(2) 0.0282(10) Uani 1 1 d . .
O25 O -0.0658(3) 0.28235(17) 0.2524(3) 0.0241(10) Uani 1 1 d . .
O26 O -0.0678(3) 0.11025(17) 0.2523(3) 0.0235(10) Uani 1 1 d . .
O27 O 0.2426(3) 0.3780(2) 0.5521(3) 0.0378(14) Uani 1 1 d . .
O28 O 0.0741(3) 0.3138(2) 0.5528(3) 0.0293(12) Uani 1 1 d . .
O29 O -0.0112(4) 0.1992(2) 0.5664(2) 0.0383(13) Uani 1 1 d . .
O30 O 0.0684(3) 0.0827(2) 0.5541(3) 0.0323(12) Uani 1 1 d . .
O31 O 0.2561(3) 0.1199(2) 0.5650(2) 0.0260(12) Uani 1 1 d . .
O32 O 0.2454(3) 0.2491(2) 0.5598(3) 0.0317(12) Uani 1 1 d . .
O33 O 0.2209(4) 0.3789(2) 0.3417(3) 0.0300(13) Uani 1 1 d . .
O34 O 0.0546(4) 0.3143(2) 0.3543(2) 0.0270(12) Uani 1 1 d . .
O35 O -0.0251(4) 0.1959(2) 0.3480(2) 0.0287(13) Uani 1 1 d . .
O36 O 0.0668(4) 0.0835(3) 0.3437(3) 0.0404(15) Uani 1 1 d . .
O37 O 0.2537(4) 0.1221(2) 0.3331(2) 0.0342(14) Uani 1 1 d . .
O38 O 0.2187(4) 0.2486(2) 0.3319(2) 0.0329(13) Uani 1 1 d . .
O39 O 0.1921(4) 0.3052(3) 0.4480(2) 0.0461(14) Uani 1 1 d . .
O40 O 0.1829(4) 0.0847(2) 0.4484(2) 0.0353(13) Uani 1 1 d . .
O41 O 0.3899(4) 0.4191(2) 0.6287(3) 0.0328(14) Uani 1 1 d . .
O42 O 0.4130(4) 0.4142(2) 0.4987(2) 0.0301(12) Uani 1 1 d . .
O43 O 0.4100(4) 0.3949(2) 0.3678(2) 0.0285(12) Uani 1 1 d . .
O44 O 0.3853(3) 0.1895(2) 0.6292(2) 0.0256(11) Uani 1 1 d . .
O45 O 0.3901(4) 0.1864(2) 0.4971(2) 0.0330(13) Uani 1 1 d . .
O46 O -0.1050(4) 0.2943(3) -0.1315(2) 0.0412(15) Uani 1 1 d . .
O47 O 0.2092(3) -0.0045(2) 0.5433(2) 0.0251(12) Uani 1 1 d . .
O48 O 0.2112(4) -0.0016(2) 0.3520(2) 0.0314(13) Uani 1 1 d . .

loop_
_atom_site_aniso_label
_atom_site_aniso_U_11
_atom_site_aniso_U_22
_atom_site_aniso_U_33
_atom_site_aniso_U_23
_atom_site_aniso_U_13
_atom_site_aniso_U_12
Si1 0.0203(10) 0.0113(8) 0.0126(9) -0.0005(8) 0.0014(9) 0.0007(8)
Si2 0.0222(11) 0.0128(9) 0.0161(9) -0.0005(8) 0.0013(8) -0.0017(9)
Si3 0.0203(10) 0.0157(9) 0.0149(10) -0.0014(8) -0.0005(9) 0.0002(8)
Si4 0.0185(10) 0.0147(9) 0.0137(10) 0.0005(8) 0.0000(9) -0.0015(8)
Si5 0.0194(11) 0.0110(9) 0.0141(9) 0.0002(7) -0.0006(9) -0.0007(8)
Si6 0.0212(10) 0.0128(8) 0.0146(8) 0.0011(9) 0.0044(9) -0.0040(8)
Si7 0.0222(11) 0.0125(9) 0.0107(10) -0.0002(8) 0.0024(9) -0.0022(9)
Si8 0.0181(10) 0.0154(9) 0.0158(9) -0.0003(9) -0.0001(9) -0.0014(9)
Si9 0.0211(11) 0.0136(10) 0.0109(10) 0.0027(7) 0.0016(8) 0.0005(8)
Si10 0.0234(11) 0.0142(10) 0.0092(10) -0.0018(8) 0.0010(9) 0.0001(8)
Si11 0.0217(11) 0.0132(10) 0.0130(9) 0.0003(8) 0.0016(10) -0.0007(8)
Si12 0.0223(10) 0.0154(9) 0.0113(8) 0.0009(8) 0.0024(8) -0.0021(9)
Si13 0.0223(11) 0.0107(8) 0.0122(9) 0.0005(8) 0.0002(9) 0.0009(8)
Si14 0.0205(11) 0.0139(10) 0.0169(9) 0.0021(8) 0.0012(8) -0.0008(9)
Si15 0.0214(11) 0.0130(9) 0.0114(9) 0.0006(8) 0.0033(9) -0.0004(7)
Si16 0.0185(10) 0.0136(9) 0.0148(10) 0.0013(8) 0.0022(9) 0.0009(8)
Si17 0.0202(11) 0.0097(9) 0.0116(9) 0.0008(7) 0.0006(8) -0.0016(8)
Si18 0.0223(10) 0.0121(9) 0.0123(9) 0.0014(8) 0.0000(8) -0.0033(8)
Si19 0.0218(11) 0.0123(10) 0.0127(10) 0.0020(7) -0.0007(9) -0.0018(8)
Si20 0.0208(10) 0.0159(9) 0.0139(9) 0.0005(9) 0.0017(9) -0.0026(9)
Si21 0.0246(11) 0.0139(10) 0.0108(10) -0.0002(7) 0.0015(9) -0.0010(8)
Si22 0.0223(11) 0.0150(10) 0.0125(10) 0.0004(8) -0.0011(9) 0.0000(8)
Si23 0.0233(11) 0.0099(9) 0.0136(9) 0.0011(8) 0.0008(10) 0.0012(8)
Si24 0.0217(10) 0.0141(9) 0.0127(9) -0.0002(8) 0.0053(8) -0.0015(9)
O1 0.029(3) 0.017(2) 0.050(3) 0.012(3) -0.003(3) -0.009(2)
O2 0.023(3) 0.025(3) 0.024(3) 0.004(2) 0.003(2) -0.005(2)
O3 0.059(3) 0.009(2) 0.054(3) -0.002(3) 0.002(3) -0.001(2)
O4 0.018(3) 0.036(3) 0.025(3) 0.008(2) 0.004(2) 0.007(2)
O5 0.022(3) 0.016(2) 0.043(3) 0.002(2) 0.005(3) -0.007(2)
O6 0.029(3) 0.019(3) 0.060(4) -0.008(3) 0.006(3) 0.010(2)
O7 0.042(4) 0.022(3) 0.053(4) -0.007(3) 0.003(3) -0.020(3)
O8 0.026(3) 0.039(3) 0.041(3) -0.009(3) 0.019(2) -0.011(3)
O9 0.053(4) 0.012(3) 0.024(3) -0.005(2) 0.003(2) 0.003(3)
O10 0.024(3) 0.046(3) 0.030(3) 0.012(2) 0.015(2) 0.017(3)
O11 0.037(3) 0.020(3) 0.044(3) -0.011(2) -0.008(3) -0.011(2)
O12 0.041(3) 0.026(3) 0.043(3) 0.001(2) -0.003(3) 0.021(2)
O13 0.055(4) 0.055(3) 0.019(3) -0.007(3) -0.002(3) 0.009(3)
O14 0.039(3) 0.037(3) 0.011(2) -0.005(2) 0.000(2) 0.001(2)
O15 0.042(3) 0.038(3) 0.014(3) -0.002(2) 0.015(3) 0.014(3)
O16 0.052(4) 0.056(4) 0.017(3) 0.002(3) -0.011(3) 0.019(3)
O17 0.016(3) 0.043(3) 0.018(3) -0.007(2) 0.011(2) 0.003(2)
O18 0.014(2) 0.045(3) 0.015(2) 0.004(2) 0.007(2) -0.004(2)
O19 0.031(3) 0.053(4) 0.023(3) -0.004(3) -0.008(2) -0.010(3)
O20 0.024(3) 0.035(3) 0.026(3) 0.007(2) 0.012(2) 0.002(2)
O21 0.027(3) 0.013(2) 0.034(3) -0.003(2) 0.009(3) -0.003(2)
O22 0.026(3) 0.017(3) 0.040(3) 0.004(2) 0.001(3) 0.001(2)
O23 0.041(3) 0.045(3) 0.0092(19) -0.002(3) 0.004(3) 0.005(2)
O24 0.037(3) 0.036(2) 0.011(2) -0.001(2) 0.006(2) -0.011(2)
O25 0.031(3) 0.027(2) 0.0139(19) 0.008(2) 0.002(3) 0.0026(18)
O26 0.026(2) 0.031(2) 0.013(2) -0.004(3) 0.007(3) -0.0057(18)
O27 0.029(3) 0.019(3) 0.066(4) -0.004(3) -0.004(3) -0.012(2)
O28 0.016(2) 0.024(3) 0.047(3) -0.003(3) 0.012(3) -0.004(2)
O29 0.056(3) 0.017(3) 0.042(3) 0.006(2) -0.002(3) -0.005(2)
O30 0.014(3) 0.030(3) 0.053(3) -0.001(3) 0.012(3) 0.012(2)
O31 0.038(3) 0.023(3) 0.017(3) 0.006(2) -0.008(2) -0.012(2)
O32 0.034(3) 0.022(3) 0.040(3) 0.006(2) 0.007(3) 0.007(2)
O33 0.022(3) 0.016(3) 0.052(4) 0.004(2) 0.009(3) -0.008(2)
O34 0.028(3) 0.015(2) 0.038(3) -0.007(2) -0.005(2) 0.000(2)
O35 0.049(3) 0.012(2) 0.025(3) -0.003(2) -0.002(2) -0.003(2)
O36 0.033(3) 0.039(3) 0.049(4) -0.006(3) -0.016(3) 0.019(3)
O37 0.052(4) 0.022(3) 0.028(3) 0.002(2) 0.021(3) -0.012(3)
O38 0.034(3) 0.023(3) 0.043(3) -0.009(2) 0.007(3) 0.005(2)
O39 0.046(3) 0.078(4) 0.014(2) 0.004(3) 0.003(3) 0.002(3)
O40 0.061(4) 0.029(3) 0.015(2) 0.003(2) -0.003(3) -0.004(3)
O41 0.043(3) 0.031(3) 0.025(3) -0.004(2) -0.017(3) 0.018(3)
O42 0.028(3) 0.034(3) 0.029(3) -0.006(2) 0.013(2) 0.013(2)
O43 0.028(3) 0.038(3) 0.019(3) 0.004(2) -0.002(3) 0.010(2)
O44 0.032(3) 0.021(2) 0.024(2) 0.002(2) -0.008(2) -0.003(2)
O45 0.041(3) 0.027(3) 0.031(3) 0.010(2) 0.020(3) -0.002(3)
O46 0.035(3) 0.074(4) 0.015(2) 0.008(3) -0.014(3) 0.004(3)
O47 0.022(3) 0.012(2) 0.041(3) 0.008(2) 0.011(3) -0.002(2)
O48 0.039(3) 0.012(2) 0.043(3) -0.007(2) 0.001(3) 0.006(3)

loop_
_atom_type_symbol
_atom_type_description
_atom_type_scat_dispersion_real
_atom_type_scat_dispersion_imag
_atom_type_scat_source
C C 0.0033 0.0016 'International Tables Vol C Tables 4.2.6.8 and 6.1.1.4'
H H 0.0000 0.0000 'International Tables Vol C Tables 4.2.6.8 and 6.1.1.4'
O O 0.0106 0.0060 'International Tables Vol C Tables 4.2.6.8 and 6.1.1.4'
Si Si 0.0817 0.0704 'International Tables Vol C Tables 4.2.6.8 and 6.1.1.4'

loop_
_geom_angle_atom_site_label_1
_geom_angle_atom_site_label_2
_geom_angle_atom_site_label_3
_geom_angle
_geom_angle_site_symmetry_1
_geom_angle_site_symmetry_3
C102 C101 C101 156(5) . 3_766
C103 C102 C101 180.00(5) . .
C102 C103 C104 180.0 . .
O15 Si1 O47 110.1(3) . 2
O15 Si1 O1 108.9(3) . .
O47 Si1 O1 108.2(3) 2 .
O15 Si1 O16 110.4(3) . .
O47 Si1 O16 110.4(3) 2 .
O1 Si1 O16 108.8(3) . .
O13 Si2 O1 109.8(3) . .
O13 Si2 O6 108.7(3) . .
O1 Si2 O6 111.4(3) . .
O13 Si2 O2 109.9(3) . .
O1 Si2 O2 107.9(3) . .
O6 Si2 O2 109.2(3) . .
O46 Si3 O45 109.5(3) . 4_565
O46 Si3 O2 108.5(3) . .
O45 Si3 O2 109.5(3) 4_565 .
O46 Si3 O3 110.3(3) . .
O45 Si3 O3 109.0(3) 4_565 .
O2 Si3 O3 110.0(3) . .
O3 Si4 O42 108.2(3) . 4_565
O3 Si4 O4 109.3(3) . .
O42 Si4 O4 109.7(3) 4_565 .
O3 Si4 O43 109.7(3) . 4_565
O42 Si4 O43 110.6(3) 4_565 4_565
O4 Si4 O43 109.3(3) . 4_565
O5 Si5 O14 109.9(3) . .
O5 Si5 O21 107.2(3) . .
O14 Si5 O21 110.6(3) . .
O5 Si5 O4 109.6(3) . .
O14 Si5 O4 108.7(3) . .
O21 Si5 O4 110.8(3) . .
O19 Si6 O6 110.4(3) . .
O19 Si6 O5 110.1(3) . .
O6 Si6 O5 108.5(3) . .
O19 Si6 O18 109.1(3) . .
O6 Si6 O18 109.7(3) . .
O5 Si6 O18 109.0(3) . .
O17 Si7 O7 110.1(3) . .
O17 Si7 O48 110.7(3) . 2
O7 Si7 O48 107.8(3) . 2
O17 Si7 O23 107.6(3) . .
O7 Si7 O23 110.0(3) . .
O48 Si7 O23 110.7(3) 2 .
O12 Si8 O7 110.2(3) . .
O12 Si8 O13 108.6(3) . .
O7 Si8 O13 110.0(3) . .
O12 Si8 O8 111.6(3) . .
O7 Si8 O8 107.5(3) . .
O13 Si8 O8 109.0(3) . .
O8 Si9 O25 107.9(3) . .
O8 Si9 O44 109.7(3) . 4_565
O25 Si9 O44 109.4(3) . 4_565
O8 Si9 O9 109.4(3) . .
O25 Si9 O9 110.9(2) . .
O44 Si9 O9 109.5(3) 4_565 .
O41 Si10 O10 110.9(3) 4_565 .
O41 Si10 O9 109.4(3) 4_565 .
O10 Si10 O9 109.5(3) . .
O41 Si10 O26 108.4(3) 4_565 .
O10 Si10 O26 108.0(3) . .
O9 Si10 O26 110.6(2) . .
O14 Si11 O10 109.0(3) . .
O14 Si11 O22 110.7(3) . .
O10 Si11 O22 109.1(3) . .
O14 Si11 O11 109.6(3) . .
O10 Si11 O11 110.1(3) . .
O22 Si11 O11 108.3(3) . .
O11 Si12 O24 110.8(3) . .
O11 Si12 O20 110.1(3) . .
O24 Si12 O20 106.8(3) . .
O11 Si12 O12 109.0(3) . .
O24 Si12 O12 111.8(3) . .
O20 Si12 O12 108.2(3) . .
O42 Si13 O21 109.0(3) . 2
O42 Si13 O27 110.8(3) . .
O21 Si13 O27 109.6(3) 2 .
O42 Si13 O41 109.3(3) . .
O21 Si13 O41 108.2(3) 2 .
O27 Si13 O41 110.0(3) . .
O39 Si14 O27 111.5(3) . .
O39 Si14 O32 108.6(3) . .
O27 Si14 O32 108.6(3) . .
O39 Si14 O28 110.1(3) . .
O27 Si14 O28 108.2(3) . .
O32 Si14 O28 109.8(3) . .
O28 Si15 O19 109.8(3) . 4_566
O28 Si15 O20 107.7(3) . 4_566
O19 Si15 O20 111.0(3) 4_566 4_566
O28 Si15 O29 109.4(3) . .
O19 Si15 O29 108.5(3) 4_566 .
O20 Si15 O29 110.4(3) 4_566 .
O30 Si16 O16 110.2(3) . 4_566
O30 Si16 O29 109.6(3) . .
O16 Si16 O29 109.8(3) 4_566 .
O30 Si16 O17 108.0(3) . 4_566
O16 Si16 O17 109.7(3) 4_566 4_566
O29 Si16 O17 109.5(3) . 4_566
O40 Si17 O47 111.1(3) . .
O40 Si17 O30 109.1(3) . .
O47 Si17 O30 107.8(3) . .
O40 Si17 O31 109.4(3) . .
O47 Si17 O31 109.5(3) . .
O30 Si17 O31 109.9(3) . .
O31 Si18 O32 110.3(3) . .
O31 Si18 O44 107.0(3) . .
O32 Si18 O44 110.0(3) . .
O31 Si18 O45 109.6(3) . .
O32 Si18 O45 110.2(3) . .
O44 Si18 O45 109.8(3) . .
O23 Si19 O33 110.8(3) . .
O23 Si19 O22 110.1(3) . 2
O33 Si19 O22 107.8(3) . 2
O23 Si19 O43 107.4(3) . .
O33 Si19 O43 109.9(3) . .
O22 Si19 O43 110.9(3) 2 .
O34 Si20 O33 108.9(3) . .
O34 Si20 O39 110.9(3) . .
O33 Si20 O39 109.7(3) . .
O34 Si20 O38 108.9(3) . .
O33 Si20 O38 110.3(3) . .
O39 Si20 O38 108.2(3) . .
O18 Si21 O25 106.8(3) 4_566 .
O18 Si21 O35 110.1(3) 4_566 .
O25 Si21 O35 110.0(2) . .
O18 Si21 O34 110.0(3) 4_566 .
O25 Si21 O34 111.9(2) . .
O35 Si21 O34 108.1(3) . .
O36 Si22 O15 110.1(3) . 4_566
O36 Si22 O26 110.2(3) . .
O15 Si22 O26 108.3(3) 4_566 .
O36 Si22 O35 108.0(3) . .
O15 Si22 O35 109.9(3) 4_566 .
O26 Si22 O35 110.4(2) . .
O36 Si23 O48 109.2(3) . .
O36 Si23 O40 109.3(3) . .
O48 Si23 O40 110.5(3) . .
O36 Si23 O37 111.0(3) . .
O48 Si23 O37 108.2(3) . .
O40 Si23 O37 108.5(3) . .
O38 Si24 O37 109.6(3) . .
O38 Si24 O24 108.3(3) . .
O37 Si24 O24 109.5(2) . .
O38 Si24 O46 110.3(3) . 4_666
O37 Si24 O46 110.8(3) . 4_666
O24 Si24 O46 108.2(3) . 4_666
Si2 O1 Si1 146.7(4) . .
Si3 O2 Si2 145.5(3) . .
Si3 O3 Si4 161.1(4) . .
Si4 O4 Si5 147.3(3) . .
Si5 O5 Si6 148.5(3) . .
Si2 O6 Si6 162.4(4) . .
Si8 O7 Si7 157.8(4) . .
Si9 O8 Si8 152.1(3) . .
Si10 O9 Si9 151.1(3) . .
Si10 O10 Si11 154.6(4) . .
Si12 O11 Si11 156.0(4) . .
Si8 O12 Si12 167.9(4) . .
Si2 O13 Si8 161.1(4) . .
Si5 O14 Si11 159.3(3) . .
Si1 O15 Si22 150.3(4) . 4_665
Si16 O16 Si1 172.5(4) 4_665 .
Si16 O17 Si7 146.1(3) 4_665 .
Si21 O18 Si6 141.2(3) 4_665 .
Si15 O19 Si6 168.7(4) 4_665 .
Si12 O20 Si15 142.5(3) . 4_665
Si13 O21 Si5 145.5(3) 2_545 .
Si19 O22 Si11 151.4(4) 2_545 .
Si19 O23 Si7 155.6(3) . .
Si12 O24 Si24 149.4(3) . .
Si9 O25 Si21 151.2(3) . .
Si22 O26 Si10 145.7(3) . .
Si14 O27 Si13 153.7(4) . .
Si15 O28 Si14 148.9(3) . .
Si16 O29 Si15 160.1(4) . .
Si16 O30 Si17 156.4(3) . .
Si18 O31 Si17 147.3(3) . .
Si18 O32 Si14 157.1(4) . .
Si19 O33 Si20 151.0(4) . .
Si20 O34 Si21 146.8(3) . .
Si22 O35 Si21 150.8(3) . .
Si22 O36 Si23 160.3(4) . .
Si24 O37 Si23 153.2(4) . .
Si24 O38 Si20 154.4(4) . .
Si14 O39 Si20 164.6(4) . .
Si17 O40 Si23 160.2(3) . .
Si10 O41 Si13 150.1(3) 4_666 .
Si13 O42 Si4 157.9(4) . 4_666
Si19 O43 Si4 150.3(3) . 4_666
Si9 O44 Si18 150.1(3) 4_666 .
Si3 O45 Si18 154.1(4) 4_666 .
Si3 O46 Si24 155.7(4) . 4_565
Si1 O47 Si17 150.3(3) 2_545 .
Si23 O48 Si7 148.1(4) . 2_545

loop_
_geom_bond_atom_site_label_1
_geom_bond_atom_site_label_2
_geom_bond_distance
_geom_bond_site_symmetry_2
C101 C102 1.4598 .
C101 C101 1.87(10) 3_766
C102 C103 1.2099 .
C103 C104 1.4598 .
Si1 O15 1.575(5) .
Si1 O47 1.584(5) 2
Si1 O1 1.586(5) .
Si1 O16 1.614(5) .
Si2 O13 1.583(5) .
Si2 O1 1.584(5) .
Si2 O6 1.587(5) .
Si2 O2 1.607(5) .
Si3 O46 1.584(5) .
Si3 O45 1.586(5) 4_565
Si3 O2 1.589(5) .
Si3 O3 1.593(5) .
Si4 O3 1.595(5) .
Si4 O42 1.595(5) 4_565
Si4 O4 1.596(5) .
Si4 O43 1.607(5) 4_565
Si5 O5 1.586(5) .
Si5 O14 1.589(5) .
Si5 O21 1.599(4) .
Si5 O4 1.616(5) .
Si6 O19 1.592(5) .
Si6 O6 1.595(5) .
Si6 O5 1.600(5) .
Si6 O18 1.603(5) .
Si7 O17 1.599(5) .
Si7 O7 1.600(5) .
Si7 O48 1.604(5) 2
Si7 O23 1.607(6) .
Si8 O12 1.583(5) .
Si8 O7 1.587(5) .
Si8 O13 1.590(5) .
Si8 O8 1.612(5) .
Si9 O8 1.565(5) .
Si9 O25 1.589(5) .
Si9 O44 1.593(5) 4_565
Si9 O9 1.602(5) .
Si10 O41 1.593(5) 4_565
Si10 O10 1.594(5) .
Si10 O9 1.597(5) .
Si10 O26 1.602(5) .
Si11 O14 1.593(5) .
Si11 O10 1.595(5) .
Si11 O22 1.599(5) .
Si11 O11 1.607(5) .
Si12 O11 1.575(5) .
Si12 O24 1.590(5) .
Si12 O20 1.594(5) .
Si12 O12 1.606(5) .
Si13 O42 1.591(5) .
Si13 O21 1.594(4) 2
Si13 O27 1.594(5) .
Si13 O41 1.609(5) .
Si14 O39 1.585(5) .
Si14 O27 1.592(5) .
Si14 O32 1.609(5) .
Si14 O28 1.616(5) .
Si15 O28 1.573(5) .
Si15 O19 1.589(5) 4_566
Si15 O20 1.596(5) 4_566
Si15 O29 1.597(5) .
Si16 O30 1.577(5) .
Si16 O16 1.581(5) 4_566
Si16 O29 1.588(5) .
Si16 O17 1.593(5) 4_566
Si17 O40 1.595(5) .
Si17 O47 1.596(5) .
Si17 O30 1.602(5) .
Si17 O31 1.609(5) .
Si18 O31 1.587(5) .
Si18 O32 1.591(5) .
Si18 O44 1.603(5) .
Si18 O45 1.613(5) .
Si19 O23 1.579(6) .
Si19 O33 1.582(5) .
Si19 O22 1.593(5) 2
Si19 O43 1.596(5) .
Si20 O34 1.587(5) .
Si20 O33 1.594(5) .
Si20 O39 1.599(5) .
Si20 O38 1.611(5) .
Si21 O18 1.587(5) 4_566
Si21 O25 1.604(5) .
Si21 O35 1.614(5) .
Si21 O34 1.614(5) .
Si22 O36 1.583(6) .
Si22 O15 1.597(5) 4_566
Si22 O26 1.601(6) .
Si22 O35 1.603(5) .
Si23 O36 1.587(6) .
Si23 O48 1.588(5) .
Si23 O40 1.596(5) .
Si23 O37 1.601(5) .
Si24 O38 1.580(5) .
Si24 O37 1.586(5) .
Si24 O24 1.597(5) .
Si24 O46 1.603(5) 4_666
O15 Si22 1.597(5) 4_665
O16 Si16 1.581(5) 4_665
O17 Si16 1.593(5) 4_665
O18 Si21 1.587(5) 4_665
O19 Si15 1.589(5) 4_665
O20 Si15 1.597(5) 4_665
O21 Si13 1.594(4) 2_545
O22 Si19 1.593(5) 2_545
O41 Si10 1.593(5) 4_666
O42 Si4 1.595(5) 4_666
O43 Si4 1.607(5) 4_666
O44 Si9 1.593(5) 4_666
O45 Si3 1.586(5) 4_666
O46 Si24 1.603(5) 4_565
O47 Si1 1.584(5) 2_545
O48 Si7 1.604(5) 2_545
